data_2012729
loop_
_publ_author_name
'Castro, Jes\'us'
'P\'erez Lourido, Paulo'
'Sousa-Pedrares, Antonio'
'Labisbal, Elena'
'Piso, Jos\'e'
'Garc\'ia-V\'azquez, Jos\'e Arturo'

_publ_section_title
;
 Dichlorobis(1-propylimidazolidine-2-thione-\k<i>S</i>)cobalt(II)
;
_journal_issue 5
_journal_name_full 'Acta Crystallographica Section C'
_journal_page_first m319
_journal_page_last m322
_journal_paper_doi 10.1107/S0108270102006285
_journal_volume 58
_journal_year 2002
_chemical_formula_iupac '[Co Cl2 (C6 H12 N2 S)2]'
_chemical_formula_moiety 'C12 H24 Cl2 Co N4 S2'
_chemical_formula_sum 'C12 H24 Cl2 Co N4 S2'
_chemical_formula_weight 418.30
_chemical_name_systematic
;
Dichlorobis(N-propylimidazolidine-S)cobalt(II)
;
_space_group_IT_number 13
_symmetry_cell_setting monoclinic
_symmetry_space_group_name_Hall '-P 2yc'
_symmetry_space_group_name_H-M 'P 1 2/c 1'
_atom_sites_solution_hydrogens geom
_atom_sites_solution_primary direct
_atom_sites_solution_secondary difmap
_audit_creation_method SHELXL-97
_cell_angle_alpha 90.0
_cell_angle_beta 104.528(5)
_cell_angle_gamma 90.0
_cell_formula_units_Z 4
_cell_length_a 15.684(4)
_cell_length_b 8.640(2)
_cell_length_c 14.916(4)
_cell_measurement_reflns_used 926
_cell_measurement_temperature 293(2)
_cell_measurement_theta_max 24.03
_cell_measurement_theta_min 2.68
_cell_volume 1956.6(9)
_computing_cell_refinement 'SAINT (Bruker, 1998)'
_computing_data_collection 'SMART (Bruker, 1998)'
_computing_data_reduction SAINT
_computing_molecular_graphics 'ORTEP-3 (Farrugia, 1998)'
_computing_publication_material SHELXL97
_computing_structure_refinement 'SHELXL97 (Sheldrick, 1997)'
_computing_structure_solution 'SHELXS97 (Sheldrick, 1997)'
_diffrn_ambient_temperature 293(2)
_diffrn_measured_fraction_theta_full 0.929
_diffrn_measured_fraction_theta_max 0.929
_diffrn_measurement_device_type 'Bruker SMART 1000 CCD'
_diffrn_measurement_method \w
_diffrn_radiation_monochromator graphite
_diffrn_radiation_source 'fine-focus sealed tube'
_diffrn_radiation_type MoK\a
_diffrn_radiation_wavelength 0.71073
_diffrn_reflns_av_R_equivalents 0.0921
_diffrn_reflns_av_sigmaI/netI 0.1566
_diffrn_reflns_limit_h_max 18
_diffrn_reflns_limit_h_min -19
_diffrn_reflns_limit_k_max 10
_diffrn_reflns_limit_k_min -8
_diffrn_reflns_limit_l_max 14
_diffrn_reflns_limit_l_min -18
_diffrn_reflns_number 11320
_diffrn_reflns_theta_full 26.44
_diffrn_reflns_theta_max 26.44
_diffrn_reflns_theta_min 1.34
_diffrn_standards_decay_% 0
_diffrn_standards_number 0
_exptl_absorpt_coefficient_mu 1.362
_exptl_absorpt_correction_T_max 0.8873
_exptl_absorpt_correction_T_min 0.6187
_exptl_absorpt_correction_type multi-scan
_exptl_absorpt_process_details '(SADABS; Sheldrick, 1996)'
_exptl_crystal_colour Blue
_exptl_crystal_density_diffrn 1.420
_exptl_crystal_density_method 'not measured'
_exptl_crystal_description Prism
_exptl_crystal_F_000 868
_exptl_crystal_size_max 0.39
_exptl_crystal_size_mid 0.20
_exptl_crystal_size_min 0.09
_refine_diff_density_max 0.468
_refine_diff_density_min -0.433
_refine_ls_extinction_method none
_refine_ls_goodness_of_fit_ref 0.857
_refine_ls_hydrogen_treatment constr
_refine_ls_matrix_type full
_refine_ls_number_parameters 192
_refine_ls_number_reflns 4015
_refine_ls_number_restraints 0
_refine_ls_restrained_S_all 0.857
_refine_ls_R_factor_all 0.1751
_refine_ls_R_factor_gt 0.0485
_refine_ls_shift/su_max 0.001
_refine_ls_shift/su_mean <0.000
_refine_ls_structure_factor_coef Fsqd
_refine_ls_weighting_details 'calc w = 1/[\s^2^(Fo^2^)+(0.0728P)^2^] where P  = (Fo^2^+2Fc^2^)/3'
_refine_ls_weighting_scheme calc
_refine_ls_wR_factor_gt 0.1304
_refine_ls_wR_factor_ref 0.1733
_reflns_number_gt 1464
_reflns_number_total 4015
_reflns_threshold_expression I>2\s(I)
_cod_data_source_file tr1016.cif
_cod_data_source_block I
_cod_depositor_comments
;
The following automatic conversions were performed:
'_symmetry_cell_setting' value 'Monoclinic' changed to 'monoclinic'
according to '/home/saulius/struct/CIF-dictionaries/cif_core.dic'
dictionary named 'cif_core.dic' version 2.4.1 from 2010-06-29.

Automatic conversion script
Id: cif_fix_enum 1527 2010-12-29 10:47:43Z saulius 

The following automatic conversions were performed:

'_symmetry_cell_setting' value 'Monoclinic' changed to 'monoclinic'
according to /home/saulius/struct/CIF-dictionaries/cif_core.dic
dictionary named 'cif_core.dic' version 2.4.1 from 2010-06-29.

Automatic conversion script
Id: cif_fix_values 1715 2011-07-08 13:25:40Z adriana 
;
_cod_original_cell_volume 1956.7(9)
_cod_original_sg_symbol_H-M 'P 2/c'
_cod_database_code 2012729

loop_
_symmetry_equiv_pos_as_xyz
'x, y, z'
'-x, y, -z+1/2'
'-x, -y, -z'
'x, -y, z-1/2'

loop_
_atom_site_label
_atom_site_fract_x
_atom_site_fract_y
_atom_site_fract_z
_atom_site_U_iso_or_equiv
_atom_site_adp_type
_atom_site_calc_flag
_atom_site_refinement_flags
_atom_site_occupancy
_atom_site_disorder_assembly
_atom_site_disorder_group
_atom_site_type_symbol
Co 0.83515(6) 0.75187(12) 0.09041(6) 0.0510(3) Uani d . 1 . . Co
Cl1 0.91702(12) 0.9632(2) 0.13422(11) 0.0625(5) Uani d . 1 . . Cl
Cl2 0.92298(13) 0.5482(2) 0.08917(12) 0.0674(6) Uani d . 1 . . Cl
S1 0.73292(12) 0.7807(2) -0.05288(12) 0.0619(6) Uani d . 1 . . S
S2 0.73526(13) 0.7148(2) 0.18065(12) 0.0638(6) Uani d . 1 . . S
N11 0.7566(4) 0.7720(7) -0.2239(4) 0.0608(17) Uani d . 1 . . N
N12 0.8628(4) 0.6662(8) -0.1219(4) 0.0654(18) Uani d . 1 . . N
H12 0.8909 0.6286 -0.0694 0.078 Uiso calc R 1 . . H
N21 0.7554(4) 0.7323(7) 0.3636(4) 0.0638(17) Uani d . 1 . . N
N22 0.8646(4) 0.8288(8) 0.3198(4) 0.0676(18) Uani d . 1 . . N
H22 0.8961 0.8583 0.2833 0.081 Uiso calc R 1 . . H
C11 0.7869(5) 0.7397(8) -0.1352(4) 0.0516(17) Uani d . 1 . . C
C12 0.8153(5) 0.7135(9) -0.2785(5) 0.068(2) Uani d . 1 . . C
H12A 0.8319 0.7952 -0.3154 0.081 Uiso calc R 1 . . H
H12B 0.7876 0.6303 -0.3192 0.081 Uiso calc R 1 . . H
C13 0.8938(5) 0.6558(10) -0.2064(5) 0.078(2) Uani d . 1 . . C
H13A 0.9082 0.5500 -0.2187 0.093 Uiso calc R 1 . . H
H13B 0.9449 0.7210 -0.2028 0.093 Uiso calc R 1 . . H
C14 0.6783(6) 0.8612(10) -0.2665(6) 0.084(3) Uani d . 1 . . C
H14A 0.6571 0.9106 -0.2178 0.101 Uiso calc R 1 . . H
H14B 0.6949 0.9426 -0.3036 0.101 Uiso calc R 1 . . H
C15 0.6080(7) 0.7756(12) -0.3234(7) 0.119(4) Uani d . 1 . . C
H15A 0.5852 0.7007 -0.2839 0.143 Uiso calc R 1 . . H
H15B 0.6311 0.7144 -0.3691 0.143 Uiso calc R 1 . . H
C16 0.5326(7) 0.8755(14) -0.3753(6) 0.136(4) Uani d . 1 . . C
H16A 0.5141 0.9470 -0.3310 0.204 Uiso calc R 1 . . H
H16B 0.4819 0.8082 -0.4061 0.204 Uiso calc R 1 . . H
H16C 0.5520 0.9375 -0.4233 0.204 Uiso calc R 1 . . H
C21 0.7880(5) 0.7616(8) 0.2912(4) 0.0509(17) Uani d . 1 . . C
C22 0.8126(5) 0.7877(9) 0.4503(5) 0.067(2) Uani d . 1 . . C
H22A 0.8296 0.7043 0.4948 0.080 Uiso calc R 1 . . H
H22B 0.7846 0.8692 0.4773 0.080 Uiso calc R 1 . . H
C23 0.8906(5) 0.8481(10) 0.4189(4) 0.071(2) Uani d . 1 . . C
H23A 0.9016 0.9562 0.4354 0.086 Uiso calc R 1 . . H
H23B 0.9433 0.7887 0.4460 0.086 Uiso calc R 1 . . H
C24 0.6752(6) 0.6456(11) 0.3628(6) 0.092(3) Uani d . 1 . . C
H24A 0.6540 0.5978 0.3025 0.111 Uiso calc R 1 . . H
H24B 0.6897 0.5632 0.4083 0.111 Uiso calc R 1 . . H
C25 0.6055(7) 0.7367(13) 0.3822(9) 0.128(4) Uani d . 1 . . C
H25A 0.5842 0.8093 0.3320 0.153 Uiso calc R 1 . . H
H25B 0.6280 0.7956 0.4385 0.153 Uiso calc R 1 . . H
C26 0.5297(7) 0.6344(14) 0.3935(8) 0.147(5) Uani d . 1 . . C
H26A 0.5334 0.5355 0.3654 0.220 Uiso calc R 1 . . H
H26B 0.4747 0.6828 0.3640 0.220 Uiso calc R 1 . . H
H26C 0.5333 0.6205 0.4582 0.220 Uiso calc R 1 . . H

loop_
_atom_site_aniso_label
_atom_site_aniso_U_11
_atom_site_aniso_U_22
_atom_site_aniso_U_33
_atom_site_aniso_U_12
_atom_site_aniso_U_13
_atom_site_aniso_U_23
Co 0.0537(6) 0.0644(6) 0.0376(5) 0.0045(5) 0.0162(4) -0.0026(5)
Cl1 0.0676(14) 0.0712(13) 0.0483(9) -0.0032(10) 0.0139(9) 0.0017(10)
Cl2 0.0775(15) 0.0736(14) 0.0557(10) 0.0198(11) 0.0253(10) 0.0101(10)
S1 0.0526(12) 0.0893(16) 0.0435(9) 0.0071(11) 0.0112(9) -0.0095(10)
S2 0.0557(12) 0.0906(17) 0.0504(10) -0.0050(11) 0.0231(9) -0.0137(10)
N11 0.069(4) 0.079(5) 0.035(3) 0.011(4) 0.013(3) -0.005(3)
N12 0.051(4) 0.106(5) 0.040(3) 0.013(4) 0.014(3) -0.003(3)
N21 0.070(4) 0.084(5) 0.050(3) -0.011(4) 0.039(3) -0.009(4)
N22 0.057(4) 0.107(5) 0.044(3) -0.007(4) 0.021(3) -0.001(4)
C11 0.048(4) 0.059(5) 0.046(4) -0.009(4) 0.008(3) 0.001(4)
C12 0.090(6) 0.078(6) 0.043(4) -0.004(5) 0.033(4) 0.011(4)
C13 0.079(6) 0.110(7) 0.053(5) 0.014(5) 0.030(5) 0.000(5)
C14 0.101(8) 0.084(7) 0.061(5) 0.017(6) 0.005(5) -0.002(5)
C15 0.096(8) 0.127(9) 0.111(8) 0.018(7) -0.014(7) -0.020(7)
C16 0.091(8) 0.188(12) 0.103(8) 0.048(8) -0.024(6) 0.014(8)
C21 0.052(5) 0.058(5) 0.048(4) 0.008(4) 0.022(3) 0.003(4)
C22 0.074(6) 0.087(6) 0.041(4) 0.003(5) 0.020(4) 0.007(4)
C23 0.068(6) 0.105(7) 0.044(4) 0.009(5) 0.019(4) -0.009(4)
C24 0.108(8) 0.098(8) 0.082(6) -0.028(6) 0.044(6) -0.012(5)
C25 0.081(7) 0.144(10) 0.177(11) 0.007(7) 0.068(8) -0.036(9)
C26 0.099(9) 0.203(14) 0.156(10) -0.057(9) 0.064(8) -0.013(10)

loop_
_atom_type_symbol
_atom_type_description
_atom_type_scat_dispersion_real
_atom_type_scat_dispersion_imag
_atom_type_scat_source
C C 0.0033 0.0016 'International Tables Vol C Tables 4.2.6.8 and 6.1.1.4'
H H 0.0000 0.0000 'International Tables Vol C Tables 4.2.6.8 and 6.1.1.4'
N N 0.0061 0.0033 'International Tables Vol C Tables 4.2.6.8 and 6.1.1.4'
S S 0.1246 0.1234 'International Tables Vol C Tables 4.2.6.8 and 6.1.1.4'
Cl Cl 0.1484 0.1585 'International Tables Vol C Tables 4.2.6.8 and 6.1.1.4'
Co Co 0.3494 0.9721 'International Tables Vol C Tables 4.2.6.8 and 6.1.1.4'

loop_
_geom_angle_atom_site_label_1
_geom_angle_atom_site_label_2
_geom_angle_atom_site_label_3
_geom_angle
_geom_angle_publ_flag
Cl1 Co Cl2 109.59(9) y
Cl1 Co S2 111.34(8) y
Cl2 Co S2 113.67(8) y
Cl1 Co S1 113.07(8) y
Cl2 Co S1 110.99(8) y
S2 Co S1 97.83(8) y
C11 S1 Co 106.7(2) y
C21 S2 Co 107.1(3) y
C11 N11 C14 127.2(6) ?
C11 N11 C12 111.4(6) ?
C14 N11 C12 121.3(6) ?
C11 N12 C13 112.4(6) ?
C11 N12 H12 123.8 ?
C13 N12 H12 123.8 ?
C21 N21 C22 112.5(6) ?
C21 N21 C24 126.6(7) ?
C22 N21 C24 120.8(6) ?
C21 N22 C23 112.8(6) ?
C21 N22 H22 123.6 ?
C23 N22 H22 123.6 ?
N11 C11 N12 109.8(6) ?
N11 C11 S1 124.2(6) ?
N12 C11 S1 125.9(5) ?
N11 C12 C13 103.5(5) ?
N11 C12 H12A 111.1 ?
C13 C12 H12A 111.1 ?
N11 C12 H12B 111.1 ?
C13 C12 H12B 111.1 ?
H12A C12 H12B 109.0 ?
N12 C13 C12 101.9(6) ?
N12 C13 H13A 111.4 ?
C12 C13 H13A 111.4 ?
N12 C13 H13B 111.4 ?
C12 C13 H13B 111.4 ?
H13A C13 H13B 109.3 ?
C15 C14 N11 115.4(8) ?
C15 C14 H14A 108.4 ?
N11 C14 H14A 108.4 ?
C15 C14 H14B 108.4 ?
N11 C14 H14B 108.4 ?
H14A C14 H14B 107.5 ?
C14 C15 C16 113.5(9) ?
C14 C15 H15A 108.9 ?
C16 C15 H15A 108.9 ?
C14 C15 H15B 108.9 ?
C16 C15 H15B 108.9 ?
H15A C15 H15B 107.7 ?
C15 C16 H16A 109.5 ?
C15 C16 H16B 109.5 ?
H16A C16 H16B 109.5 ?
C15 C16 H16C 109.5 ?
H16A C16 H16C 109.5 ?
H16B C16 H16C 109.5 ?
N22 C21 N21 109.2(6) ?
N22 C21 S2 127.4(5) ?
N21 C21 S2 123.4(6) ?
N21 C22 C23 101.7(5) ?
N21 C22 H22A 111.4 ?
C23 C22 H22A 111.4 ?
N21 C22 H22B 111.4 ?
C23 C22 H22B 111.4 ?
H22A C22 H22B 109.3 ?
N22 C23 C22 103.6(6) ?
N22 C23 H23A 111.0 ?
C22 C23 H23A 111.0 ?
N22 C23 H23B 111.0 ?
C22 C23 H23B 111.0 ?
H23A C23 H23B 109.0 ?
C25 C24 N21 114.6(8) ?
C25 C24 H24A 108.6 ?
N21 C24 H24A 108.6 ?
C25 C24 H24B 108.6 ?
N21 C24 H24B 108.6 ?
H24A C24 H24B 107.6 ?
C24 C25 C26 111.1(9) ?
C24 C25 H25A 109.4 ?
C26 C25 H25A 109.4 ?
C24 C25 H25B 109.4 ?
C26 C25 H25B 109.4 ?
H25A C25 H25B 108.0 ?
C25 C26 H26A 109.5 ?
C25 C26 H26B 109.5 ?
H26A C26 H26B 109.5 ?
C25 C26 H26C 109.5 ?
H26A C26 H26C 109.5 ?
H26B C26 H26C 109.5 ?

loop_
_geom_bond_atom_site_label_1
_geom_bond_atom_site_label_2
_geom_bond_site_symmetry_2
_geom_bond_distance
_geom_bond_publ_flag
Co Cl1 . 2.234(2) y
Co Cl2 . 2.238(2) y
Co S1 . 2.341(2) y
Co S2 . 2.330(2) y
S1 C11 . 1.696(7) y
S2 C21 . 1.697(7) y
N11 C11 . 1.318(8) y
N11 C12 . 1.464(9) y
N11 C14 . 1.454(9) y
N12 C11 . 1.319(8) y
N12 C13 . 1.464(8) y
N12 H12 . 0.8600 ?
N21 C21 . 1.329(8) y
N21 C22 . 1.458(9) y
N21 C24 . 1.462(9) y
N22 C21 . 1.306(8) y
N22 C23 . 1.441(8) y
N22 H22 . 0.8600 ?
C12 C13 . 1.502(9) ?
C12 H12A . 0.9700 ?
C12 H12B . 0.9700 ?
C13 H13A . 0.9700 ?
C13 H13B . 0.9700 ?
C14 C15 . 1.420(11) ?
C14 H14A . 0.9700 ?
C14 H14B . 0.9700 ?
C15 C16 . 1.511(12) ?
C15 H15A . 1.0000 ?
C15 H15B . 1.0000 ?
C16 H16A . 1.0001 ?
C16 H16B . 1.0001 ?
C16 H16C . 1.0001 ?
C22 C23 . 1.510(10) ?
C22 H22A . 0.9700 ?
C22 H22B . 0.9700 ?
C23 H23A . 0.9700 ?
C23 H23B . 0.9700 ?
C24 C25 . 1.433(11) ?
C24 H24A . 0.9700 ?
C24 H24B . 0.9700 ?
C25 C26 . 1.524(12) ?
C25 H25A . 0.9700 ?
C25 H25B . 0.9700 ?
C26 H26A . 0.9600 ?
C26 H26B . 0.9600 ?
C26 H26C . 0.9600 ?

loop_
_geom_hbond_atom_site_label_D
_geom_hbond_atom_site_label_H
_geom_hbond_atom_site_label_A
_geom_hbond_site_symmetry_A
_geom_hbond_distance_DH
_geom_hbond_distance_HA
_geom_hbond_distance_DA
_geom_hbond_angle_DHA
N12 H12 Cl2 . 0.86 2.39 3.217(6) 160.4
N22 H22 Cl1 . 0.86 2.50 3.291(6) 153.5
C14 H14A S1 . 0.97 2.69 3.163(8) 110.2
C24 H24A S2 . 0.97 2.67 3.148(9) 111.1
C12 H12A Cl1 4_575 0.97 2.68 3.618(8) 161.4
C22 H22A Cl2 4_566 0.97 2.80 3.729(8) 160.1

loop_
_geom_torsion_atom_site_label_1
_geom_torsion_atom_site_label_2
_geom_torsion_atom_site_label_3
_geom_torsion_atom_site_label_4
_geom_torsion
_geom_torsion_publ_flag
Cl1 Co S1 C11 84.5(3) ?
Cl2 Co S1 C11 -39.1(3) ?
S2 Co S1 C11 -158.3(3) ?
Cl1 Co S2 C21 -39.2(3) ?
Cl2 Co S2 C21 85.2(3) ?
S1 Co S2 C21 -157.8(3) ?
C14 N11 C11 N12 -175.4(7) ?
C12 N11 C11 N12 1.2(9) ?
C14 N11 C11 S1 7.2(11) ?
C12 N11 C11 S1 -176.2(5) ?
C13 N12 C11 N11 5.3(9) ?
C13 N12 C11 S1 -177.3(6) ?
Co S1 C11 N11 -166.2(6) ?
Co S1 C11 N12 16.7(7) ?
C11 N11 C12 C13 -6.8(9) ?
C14 N11 C12 C13 170.0(7) ?
C11 N12 C13 C12 -9.1(9) ?
N11 C12 C13 N12 8.9(8) ?
C11 N11 C14 C15 -111.3(10) ?
C12 N11 C14 C15 72.4(11) ?
N11 C14 C15 C16 -173.0(8) y
C23 N22 C21 N21 0.9(9) ?
C23 N22 C21 S2 -178.6(6) ?
C22 N21 C21 N22 2.0(9) ?
C24 N21 C21 N22 -174.0(7) ?
C22 N21 C21 S2 -178.5(5) ?
C24 N21 C21 S2 5.6(12) ?
Co S2 C21 N22 9.9(8) ?
Co S2 C21 N21 -169.5(6) ?
C21 N21 C22 C23 -3.7(8) ?
C24 N21 C22 C23 172.5(7) ?
C21 N22 C23 C22 -3.1(9) ?
N21 C22 C23 N22 3.8(8) ?
C21 N21 C24 C25 -112.4(10) ?
C22 N21 C24 C25 72.0(11) ?
N21 C24 C25 C26 -172.0(8) y
